data_4073234
loop_
_publ_author_name
'Bazinet, Patrick'
'Ong, Tiow-Gan'
'O'Brien, Julie S.'
'Lavoie, Nathalie'
'Bell, Eleanor'
'Yap, Glenn P. A.'
'Korobkov, Ilia'
'Richeson, Darrin S.'

_publ_section_title
;
 Design of Sterically Demanding, Electron-Rich Carbene Ligands with the
 Perimidine Scaffold
;
_journal_issue 11
_journal_name_full Organometallics
_journal_page_first 2885
_journal_paper_doi 10.1021/om0701827
_journal_volume 26
_journal_year 2007
_chemical_formula_sum 'C22.5 H24 Cl N2 O2 Rh'
_chemical_formula_weight 492.80
_chemical_name_systematic
; 
 ? 
;
_space_group_IT_number 2
_symmetry_cell_setting triclinic
_symmetry_space_group_name_Hall '-P 1'
_symmetry_space_group_name_H-M 'P -1'
_atom_sites_solution_hydrogens geom
_atom_sites_solution_primary direct
_atom_sites_solution_secondary difmap
_audit_creation_method SHELXL-97
_cell_angle_alpha 112.486(2)
_cell_angle_beta 93.646(2)
_cell_angle_gamma 94.078(2)
_cell_formula_units_Z 4
_cell_length_a 10.3248(16)
_cell_length_b 14.149(2)
_cell_length_c 16.339(3)
_cell_measurement_reflns_used 989
_cell_measurement_temperature 150(2)
_cell_measurement_theta_max 28.11
_cell_measurement_theta_min 2.44
_cell_volume 2189.1(6)
_computing_cell_refinement 'SMART, Bruker (2000)'
_computing_data_collection 'SMART, Bruker (2000)'
_computing_data_reduction 'XPREP, Bruker (2000)'
_computing_molecular_graphics 'SHELXTL, Bruker (2000)'
_computing_publication_material 'SHELXTL, Bruker (2000)'
_computing_structure_refinement 'SHELXL-97 (Sheldrick, 1997)'
_computing_structure_solution 'SHELXS-97 (Sheldrick, 1990)'
_diffrn_ambient_temperature 150(2)
_diffrn_measured_fraction_theta_full 0.892
_diffrn_measured_fraction_theta_max 0.892
_diffrn_measurement_device_type 'CCD area detector'
_diffrn_measurement_method 'phi and omega scans'
_diffrn_radiation_monochromator graphite
_diffrn_radiation_source 'fine-focus sealed tube'
_diffrn_radiation_type MoK\a
_diffrn_radiation_wavelength 0.71073
_diffrn_reflns_av_R_equivalents 0.0171
_diffrn_reflns_av_sigmaI/netI 0.0255
_diffrn_reflns_limit_h_max 13
_diffrn_reflns_limit_h_min -13
_diffrn_reflns_limit_k_max 17
_diffrn_reflns_limit_k_min -18
_diffrn_reflns_limit_l_max 21
_diffrn_reflns_limit_l_min -21
_diffrn_reflns_number 19632
_diffrn_reflns_theta_full 28.24
_diffrn_reflns_theta_max 28.24
_diffrn_reflns_theta_min 1.62
_diffrn_standards_decay_% <1
_exptl_absorpt_coefficient_mu 0.922
_exptl_absorpt_correction_T_max 0.9135
_exptl_absorpt_correction_T_min 0.8741
_exptl_absorpt_correction_type multi-scan
_exptl_absorpt_process_details 'SADABS, Bruker (2000)'
_exptl_crystal_colour yellow
_exptl_crystal_density_diffrn 1.495
_exptl_crystal_density_method 'not measured'
_exptl_crystal_description block
_exptl_crystal_F_000 1004
_exptl_crystal_size_max 0.15
_exptl_crystal_size_mid 0.13
_exptl_crystal_size_min 0.10
_refine_diff_density_max 0.940
_refine_diff_density_min -0.532
_refine_diff_density_rms 0.085
_refine_ls_extinction_method none
_refine_ls_goodness_of_fit_ref 1.084
_refine_ls_hydrogen_treatment constr
_refine_ls_matrix_type full
_refine_ls_number_parameters 553
_refine_ls_number_reflns 9657
_refine_ls_number_restraints 7
_refine_ls_restrained_S_all 1.084
_refine_ls_R_factor_all 0.0420
_refine_ls_R_factor_gt 0.0399
_refine_ls_shift/su_max 0.011
_refine_ls_shift/su_mean 0.002
_refine_ls_structure_factor_coef Fsqd
_refine_ls_weighting_details 'calc w=1/[\s^2^(Fo^2^)+(0.0600P)^2^+3.2194P] where P=(Fo^2^+2Fc^2^)/3'
_refine_ls_weighting_scheme calc
_refine_ls_wR_factor_gt 0.1107
_refine_ls_wR_factor_ref 0.1124
_reflns_number_gt 9236
_reflns_number_total 9657
_reflns_threshold_expression >2sigma(I)
_cod_data_source_file om0701827si20070227_101051.cif
_cod_data_source_block darr003
_cod_depositor_comments
;
The following automatic conversions were performed:

'_symmetry_cell_setting' value 'Triclinic' changed to 'triclinic'
according to /home/saulius/struct/CIF-dictionaries/cif_core.dic
dictionary named 'cif_core.dic' version 2.4.1 from 2010-06-29.

Automatic conversion script
Id: cif_fix_values 1715 2011-07-08 13:25:40Z adriana 
;
_cod_original_cell_volume 2189.3(6)
_cod_original_sg_symbol_H-M P-1
_cod_original_formula_sum 'C22.50 H24 Cl N2 O2 Rh'
_cod_database_code 4073234

loop_
_symmetry_equiv_pos_as_xyz
'x, y, z'
'-x, -y, -z'

loop_
_atom_site_label
_atom_site_type_symbol
_atom_site_fract_x
_atom_site_fract_y
_atom_site_fract_z
_atom_site_U_iso_or_equiv
_atom_site_adp_type
_atom_site_occupancy
_atom_site_symmetry_multiplicity
_atom_site_calc_flag
_atom_site_refinement_flags
_atom_site_disorder_assembly
_atom_site_disorder_group
Rh1 Rh 0.95330(2) 0.808482(18) 0.244479(16) 0.02393(8) Uani 1 1 d . . .
Rh2 Rh 1.08390(2) 0.221625(19) 0.267864(16) 0.02688(8) Uani 1 1 d . . .
Cl1 Cl 0.96122(9) 0.64301(7) 0.13465(6) 0.03720(19) Uani 1 1 d . . .
Cl2 Cl 1.16555(8) 0.39118(7) 0.36280(6) 0.03548(18) Uani 1 1 d . . .
N1 N 0.6630(2) 0.7558(2) 0.24040(18) 0.0257(5) Uani 1 1 d . . .
N2 N 0.7884(2) 0.7077(2) 0.33849(16) 0.0231(5) Uani 1 1 d . . .
N3 N 0.8169(2) 0.29406(19) 0.26684(16) 0.0233(5) Uani 1 1 d . . .
N4 N 0.9345(2) 0.30784(19) 0.15419(16) 0.0226(5) Uani 1 1 d . . .
O1 O 0.9327(4) 1.0100(3) 0.3830(3) 0.0678(9) Uani 1 1 d . . .
O2 O 1.2054(3) 0.8837(3) 0.1931(2) 0.0573(8) Uani 1 1 d . . .
O3 O 0.9591(4) 0.0158(2) 0.1488(2) 0.0615(9) Uani 1 1 d . . .
O4 O 1.3304(4) 0.1472(3) 0.3231(3) 0.0837(13) Uani 1 1 d . . .
C1 C 0.7814(3) 0.7513(2) 0.27818(19) 0.0223(5) Uani 1 1 d . . .
C2 C 0.6612(3) 0.8109(3) 0.1779(3) 0.0364(8) Uani 1 1 d . . .
H2A H 0.7530 0.8418 0.1829 0.044 Uiso 1 1 calc R . .
C3 C 0.6313(4) 0.7372(4) 0.0805(3) 0.0469(10) Uani 1 1 d . . .
H3A H 0.6882 0.6817 0.0673 0.070 Uiso 1 1 calc R . .
H3B H 0.6466 0.7746 0.0419 0.070 Uiso 1 1 calc R . .
H3C H 0.5399 0.7079 0.0699 0.070 Uiso 1 1 calc R . .
C4 C 0.5804(4) 0.9016(3) 0.2078(3) 0.0529(11) Uani 1 1 d . . .
H4A H 0.6066 0.9446 0.2706 0.079 Uiso 1 1 calc R . .
H4B H 0.4878 0.8764 0.2003 0.079 Uiso 1 1 calc R . .
H4C H 0.5947 0.9424 0.1718 0.079 Uiso 1 1 calc R . .
C5 C 0.5460(3) 0.7111(2) 0.2569(2) 0.0266(6) Uani 1 1 d . . .
C6 C 0.4259(3) 0.7034(3) 0.2106(2) 0.0330(7) Uani 1 1 d . . .
H6A H 0.4198 0.7258 0.1627 0.040 Uiso 1 1 calc R . .
C7 C 0.3127(3) 0.6623(3) 0.2345(3) 0.0370(8) Uani 1 1 d . . .
H7A H 0.2310 0.6562 0.2017 0.044 Uiso 1 1 calc R . .
C8 C 0.3183(3) 0.6313(3) 0.3039(3) 0.0381(8) Uani 1 1 d . . .
H8A H 0.2404 0.6061 0.3201 0.046 Uiso 1 1 calc R . .
C9 C 0.4383(3) 0.6362(3) 0.3516(2) 0.0314(7) Uani 1 1 d . . .
C10 C 0.5541(3) 0.6743(2) 0.3262(2) 0.0258(6) Uani 1 1 d . . .
C11 C 0.6764(3) 0.6745(2) 0.3708(2) 0.0246(6) Uani 1 1 d . . .
C12 C 0.6831(3) 0.6440(3) 0.4412(2) 0.0323(7) Uani 1 1 d . . .
H12A H 0.7652 0.6461 0.4720 0.039 Uiso 1 1 calc R . .
C13 C 0.5679(4) 0.6096(3) 0.4677(2) 0.0363(8) Uani 1 1 d . . .
H13A H 0.5729 0.5905 0.5175 0.044 Uiso 1 1 calc R . .
C14 C 0.4492(4) 0.6032(3) 0.4231(2) 0.0379(8) Uani 1 1 d . . .
H14A H 0.3733 0.5764 0.4402 0.046 Uiso 1 1 calc R . .
C15 C 0.9211(3) 0.6940(2) 0.3707(2) 0.0241(6) Uani 1 1 d . . .
H15A H 0.9817 0.7166 0.3347 0.029 Uiso 1 1 calc R . .
C16 C 0.9380(3) 0.5800(3) 0.3465(2) 0.0329(7) Uani 1 1 d . . .
H16A H 0.9082 0.5410 0.2834 0.049 Uiso 1 1 calc R . .
H16B H 0.8863 0.5540 0.3831 0.049 Uiso 1 1 calc R . .
H16C H 1.0303 0.5721 0.3573 0.049 Uiso 1 1 calc R . .
C17 C 0.9631(4) 0.7657(3) 0.4670(2) 0.0390(8) Uani 1 1 d . . .
H17A H 0.9488 0.8363 0.4752 0.059 Uiso 1 1 calc R . .
H17B H 1.0559 0.7622 0.4810 0.059 Uiso 1 1 calc R . .
H17C H 0.9117 0.7446 0.5066 0.059 Uiso 1 1 calc R . .
C18 C 0.9404(4) 0.9377(3) 0.3341(3) 0.0405(9) Uani 1 1 d . . .
C19 C 1.1113(3) 0.8555(3) 0.2121(3) 0.0358(8) Uani 1 1 d . . .
C20 C 0.9256(3) 0.2812(2) 0.22469(19) 0.0229(6) Uani 1 1 d . . .
C21 C 0.8179(3) 0.2694(3) 0.3480(2) 0.0292(6) Uani 1 1 d . . .
H21A H 0.9046 0.2437 0.3532 0.035 Uiso 1 1 calc R . .
C22 C 0.8184(4) 0.3664(3) 0.4315(2) 0.0360(8) Uani 1 1 d . . .
H22A H 0.8872 0.4180 0.4318 0.054 Uiso 1 1 calc R . .
H22B H 0.8349 0.3502 0.4842 0.054 Uiso 1 1 calc R . .
H22C H 0.7336 0.3936 0.4325 0.054 Uiso 1 1 calc R . .
C23 C 0.7173(4) 0.1803(3) 0.3375(3) 0.0489(10) Uani 1 1 d . . .
H23A H 0.7264 0.1219 0.2822 0.073 Uiso 1 1 calc R . .
H23B H 0.6294 0.2019 0.3355 0.073 Uiso 1 1 calc R . .
H23C H 0.7313 0.1600 0.3881 0.073 Uiso 1 1 calc R . .
C24 C 0.7064(3) 0.3342(2) 0.2397(2) 0.0240(6) Uani 1 1 d . . .
C25 C 0.5926(3) 0.3443(3) 0.2801(2) 0.0348(7) Uani 1 1 d . . .
H25A H 0.5843 0.3234 0.3285 0.042 Uiso 1 1 calc R . .
C26 C 0.4887(3) 0.3854(3) 0.2502(3) 0.0408(8) Uani 1 1 d . . .
H26A H 0.4095 0.3899 0.2774 0.049 Uiso 1 1 calc R . .
C27 C 0.4990(3) 0.4189(3) 0.1830(3) 0.0385(8) Uani 1 1 d . . .
H27A H 0.4283 0.4484 0.1650 0.046 Uiso 1 1 calc R . .
C28 C 0.6146(3) 0.4098(2) 0.1396(2) 0.0316(7) Uani 1 1 d . . .
C29 C 0.7185(3) 0.3650(2) 0.1673(2) 0.0246(6) Uani 1 1 d . . .
C30 C 0.8323(3) 0.3514(2) 0.12228(19) 0.0243(6) Uani 1 1 d . . .
C31 C 0.8414(3) 0.3800(3) 0.0507(2) 0.0319(7) Uani 1 1 d . . .
H31A H 0.9164 0.3685 0.0188 0.038 Uiso 1 1 calc R . .
C32 C 0.7379(4) 0.4265(3) 0.0256(2) 0.0389(8) Uani 1 1 d . . .
H32A H 0.7451 0.4474 -0.0229 0.047 Uiso 1 1 calc R . .
C33 C 0.6287(4) 0.4423(3) 0.0687(3) 0.0395(8) Uani 1 1 d . . .
H33A H 0.5615 0.4752 0.0512 0.047 Uiso 1 1 calc R . .
C34 C 1.0584(3) 0.2909(3) 0.1099(2) 0.0287(6) Uani 1 1 d . . .
H34A H 1.1146 0.2621 0.1450 0.034 Uiso 1 1 calc R . .
C35 C 1.1339(3) 0.3911(3) 0.1191(3) 0.0397(8) Uani 1 1 d . . .
H35A H 1.1417 0.4395 0.1814 0.060 Uiso 1 1 calc R . .
H35B H 1.0876 0.4207 0.0818 0.060 Uiso 1 1 calc R . .
H35C H 1.2211 0.3778 0.0998 0.060 Uiso 1 1 calc R . .
C36 C 1.0365(4) 0.2076(3) 0.0165(2) 0.0412(8) Uani 1 1 d . . .
H36A H 0.9865 0.1468 0.0179 0.062 Uiso 1 1 calc R . .
H36B H 1.1209 0.1891 -0.0057 0.062 Uiso 1 1 calc R . .
H36C H 0.9878 0.2331 -0.0229 0.062 Uiso 1 1 calc R . .
C37 C 1.0085(4) 0.0922(3) 0.1939(3) 0.0422(9) Uani 1 1 d . . .
C38 C 1.2364(4) 0.1732(3) 0.3039(3) 0.0462(9) Uani 1 1 d . . .
C39 C 1.4605(11) 0.9136(6) -0.0429(6) 0.070(9) Uani 0.50 1 d PGD A -1
H39A H 1.3948 0.8571 -0.0611 0.084 Uiso 0.50 1 calc PR A -1
C40 C 1.5809(12) 0.9005(7) -0.0770(6) 0.118(8) Uani 0.50 1 d PG A -1
H40A H 1.5975 0.8352 -0.1185 0.141 Uiso 0.50 1 calc PR A -1
C41 C 1.6771(10) 0.9831(11) -0.0503(8) 0.17(2) Uani 0.50 1 d PG A -1
H41A H 1.7594 0.9742 -0.0736 0.209 Uiso 0.50 1 calc PR A -1
C42 C 1.6528(10) 1.0788(9) 0.0105(8) 0.092(4) Uani 0.50 1 d PG A -1
H42A H 1.7185 1.1353 0.0287 0.111 Uiso 0.50 1 calc PR A -1
C43 C 1.5324(11) 1.0918(6) 0.0445(6) 0.111(14) Uani 0.50 1 d PGD A -1
H43A H 1.5158 1.1572 0.0861 0.134 Uiso 0.50 1 calc PR A -1
C44 C 1.4362(9) 1.0092(7) 0.0179(6) 0.080(4) Uani 0.50 1 d PGD A -1
C45 C 1.3119(19) 1.0239(14) 0.0515(13) 0.117(13) Uani 0.50 1 d PD A -1
H45A H 1.3118 1.0954 0.0930 0.175 Uiso 0.50 1 calc PR A -1
H45B H 1.2942 0.9779 0.0825 0.175 Uiso 0.50 1 calc PR A -1
H45C H 1.2442 1.0083 0.0020 0.175 Uiso 0.50 1 calc PR A -1
C46 C 0.4984(11) 1.0851(5) 0.5104(7) 0.070(6) Uani 0.50 1 d PGD B -1
H46A H 0.5424 1.1515 0.5243 0.084 Uiso 0.50 1 calc PR B -1
C47 C 0.3663(11) 1.0654(8) 0.4808(8) 0.141(11) Uani 0.50 1 d PG B -1
H47A H 0.3200 1.1182 0.4745 0.169 Uiso 0.50 1 calc PR B -1
C48 C 0.3019(9) 0.9683(9) 0.4605(8) 0.134(17) Uani 0.50 1 d PG B -1
H48A H 0.2116 0.9548 0.4403 0.161 Uiso 0.50 1 calc PR B -1
C49 C 0.3696(10) 0.8910(6) 0.4699(6) 0.072(3) Uani 0.50 1 d PG B -1
H49A H 0.3256 0.8246 0.4560 0.086 Uiso 0.50 1 calc PR B -1
C50 C 0.5018(9) 0.9107(6) 0.4995(6) 0.107(11) Uani 0.50 1 d PGD B -1
H50A H 0.5481 0.8579 0.5058 0.129 Uiso 0.50 1 calc PR B -1
C51 C 0.5662(9) 1.0078(6) 0.5198(7) 0.077(3) Uani 0.50 1 d PGD B -1
C52 C 0.7029(17) 1.0275(12) 0.5474(14) 0.123(14) Uani 0.50 1 d PD B -1
H52A H 0.7358 0.9652 0.5497 0.184 Uiso 0.50 1 calc PR B -1
H52B H 0.7182 1.0831 0.6066 0.184 Uiso 0.50 1 calc PR B -1
H52C H 0.7486 1.0478 0.5050 0.184 Uiso 0.50 1 calc PR B -1

loop_
_atom_site_aniso_label
_atom_site_aniso_U_11
_atom_site_aniso_U_22
_atom_site_aniso_U_33
_atom_site_aniso_U_23
_atom_site_aniso_U_13
_atom_site_aniso_U_12
Rh1 0.02131(12) 0.02424(13) 0.02793(13) 0.01345(10) -0.00104(9) -0.00288(9)
Rh2 0.02940(13) 0.02913(14) 0.02491(13) 0.01206(10) 0.00329(9) 0.01145(10)
Cl1 0.0374(4) 0.0387(5) 0.0350(4) 0.0143(4) 0.0040(3) 0.0007(3)
Cl2 0.0328(4) 0.0384(4) 0.0337(4) 0.0135(3) -0.0019(3) 0.0012(3)
N1 0.0226(12) 0.0259(13) 0.0306(13) 0.0146(11) -0.0039(10) -0.0010(10)
N2 0.0196(11) 0.0273(13) 0.0230(12) 0.0115(10) -0.0007(9) -0.0007(9)
N3 0.0265(12) 0.0227(12) 0.0211(12) 0.0083(10) 0.0035(9) 0.0049(10)
N4 0.0248(12) 0.0232(12) 0.0198(11) 0.0085(10) 0.0009(9) 0.0031(10)
O1 0.062(2) 0.052(2) 0.074(2) 0.0096(18) 0.0017(18) -0.0051(17)
O2 0.0360(15) 0.073(2) 0.080(2) 0.0495(19) 0.0100(14) -0.0040(14)
O3 0.087(2) 0.0341(16) 0.0550(19) 0.0100(14) -0.0094(17) 0.0098(16)
O4 0.068(2) 0.101(3) 0.087(3) 0.037(2) -0.009(2) 0.048(2)
C1 0.0229(13) 0.0199(13) 0.0230(14) 0.0073(11) 0.0018(11) 0.0021(11)
C2 0.0305(16) 0.0401(19) 0.047(2) 0.0301(17) -0.0084(14) -0.0042(14)
C3 0.0383(19) 0.068(3) 0.042(2) 0.034(2) -0.0088(16) -0.0067(18)
C4 0.045(2) 0.034(2) 0.084(3) 0.033(2) -0.016(2) -0.0016(17)
C5 0.0197(13) 0.0257(15) 0.0349(16) 0.0131(13) 0.0000(12) 0.0005(11)
C6 0.0252(15) 0.0313(17) 0.0425(19) 0.0157(15) -0.0017(13) 0.0006(13)
C7 0.0177(14) 0.0373(19) 0.050(2) 0.0115(16) -0.0017(13) -0.0004(13)
C8 0.0266(16) 0.0346(18) 0.048(2) 0.0104(16) 0.0069(14) 0.0000(13)
C9 0.0265(15) 0.0278(16) 0.0367(17) 0.0084(13) 0.0093(13) 0.0000(12)
C10 0.0229(14) 0.0197(14) 0.0297(15) 0.0043(11) 0.0031(11) -0.0005(11)
C11 0.0248(14) 0.0225(14) 0.0248(14) 0.0073(11) 0.0048(11) 0.0008(11)
C12 0.0326(16) 0.0361(18) 0.0298(16) 0.0151(14) 0.0040(13) 0.0002(13)
C13 0.0413(19) 0.0396(19) 0.0315(17) 0.0173(15) 0.0114(14) -0.0006(15)
C14 0.0356(18) 0.0400(19) 0.0388(19) 0.0155(16) 0.0140(14) -0.0031(15)
C15 0.0190(13) 0.0269(15) 0.0295(15) 0.0156(12) -0.0019(11) -0.0009(11)
C16 0.0321(16) 0.0271(16) 0.0447(19) 0.0185(15) 0.0055(14) 0.0079(13)
C17 0.0377(18) 0.0396(19) 0.0335(18) 0.0109(15) -0.0115(14) -0.0031(15)
C18 0.0310(17) 0.033(2) 0.059(2) 0.0242(19) -0.0101(16) -0.0096(15)
C19 0.0286(16) 0.0404(19) 0.048(2) 0.0293(17) -0.0002(14) -0.0022(14)
C20 0.0248(13) 0.0219(14) 0.0208(13) 0.0073(11) 0.0016(11) 0.0014(11)
C21 0.0301(15) 0.0335(17) 0.0288(16) 0.0163(13) 0.0068(12) 0.0061(13)
C22 0.0417(19) 0.045(2) 0.0234(15) 0.0133(14) 0.0111(13) 0.0134(16)
C23 0.052(2) 0.041(2) 0.062(3) 0.031(2) 0.0049(19) -0.0073(18)
C24 0.0201(13) 0.0208(14) 0.0272(14) 0.0053(11) 0.0027(11) 0.0010(11)
C25 0.0303(16) 0.0365(18) 0.0366(18) 0.0121(15) 0.0063(13) 0.0066(14)
C26 0.0251(16) 0.040(2) 0.049(2) 0.0083(17) 0.0046(15) 0.0067(14)
C27 0.0275(16) 0.0356(19) 0.046(2) 0.0099(16) -0.0063(14) 0.0072(14)
C28 0.0293(15) 0.0246(15) 0.0356(17) 0.0079(13) -0.0090(13) 0.0008(12)
C29 0.0245(14) 0.0189(14) 0.0257(14) 0.0054(11) -0.0059(11) -0.0020(11)
C30 0.0294(14) 0.0190(13) 0.0217(13) 0.0063(11) -0.0044(11) 0.0006(11)
C31 0.0348(17) 0.0333(17) 0.0290(16) 0.0163(14) -0.0066(13) -0.0040(13)
C32 0.047(2) 0.0345(18) 0.0380(19) 0.0213(15) -0.0153(16) -0.0053(15)
C33 0.0359(18) 0.0335(18) 0.050(2) 0.0209(16) -0.0171(16) -0.0008(14)
C34 0.0293(15) 0.0335(17) 0.0258(15) 0.0132(13) 0.0064(12) 0.0075(13)
C35 0.0277(16) 0.053(2) 0.0380(19) 0.0187(17) 0.0039(14) -0.0043(15)
C36 0.056(2) 0.038(2) 0.0289(18) 0.0088(15) 0.0147(16) 0.0101(17)
C37 0.050(2) 0.041(2) 0.044(2) 0.0240(18) 0.0026(17) 0.0169(18)
C38 0.046(2) 0.055(2) 0.044(2) 0.0223(19) 0.0032(17) 0.0237(19)
C39 0.10(2) 0.029(7) 0.065(14) 0.004(7) -0.024(13) -0.001(9)
C40 0.25(3) 0.054(8) 0.047(7) 0.008(6) 0.020(10) 0.051(12)
C41 0.12(3) 0.24(6) 0.26(5) 0.19(5) 0.05(3) 0.06(4)
C42 0.071(8) 0.062(8) 0.118(12) 0.009(8) 0.013(8) -0.015(6)
C43 0.11(3) 0.14(2) 0.09(2) 0.071(17) -0.015(18) -0.047(18)
C44 0.060(7) 0.136(13) 0.072(8) 0.073(9) 0.000(6) 0.004(7)
C45 0.094(19) 0.16(3) 0.11(2) 0.07(2) 0.033(16) -0.007(18)
C46 0.104(15) 0.020(7) 0.095(12) 0.023(8) 0.041(10) 0.034(8)
C47 0.25(3) 0.120(15) 0.124(16) 0.094(14) 0.107(19) 0.137(18)
C48 0.11(3) 0.23(4) 0.098(19) 0.10(2) 0.014(16) 0.03(3)
C49 0.084(8) 0.063(7) 0.059(6) 0.010(5) 0.016(6) 0.013(6)
C50 0.17(3) 0.084(16) 0.051(9) 0.011(10) 0.045(14) -0.020(15)
C51 0.087(8) 0.090(9) 0.041(5) 0.014(5) 0.017(5) -0.012(7)
C52 0.10(3) 0.12(2) 0.092(16) -0.017(13) 0.023(14) -0.008(17)

loop_
_atom_type_symbol
_atom_type_description
_atom_type_scat_dispersion_real
_atom_type_scat_dispersion_imag
_atom_type_scat_source
C C 0.0033 0.0016 'International Tables Vol C Tables 4.2.6.8 and 6.1.1.4'
H H 0.0000 0.0000 'International Tables Vol C Tables 4.2.6.8 and 6.1.1.4'
N N 0.0061 0.0033 'International Tables Vol C Tables 4.2.6.8 and 6.1.1.4'
O O 0.0106 0.0060 'International Tables Vol C Tables 4.2.6.8 and 6.1.1.4'
Cl Cl 0.1484 0.1585 'International Tables Vol C Tables 4.2.6.8 and 6.1.1.4'
Rh Rh -1.1178 0.9187 'International Tables Vol C Tables 4.2.6.8 and 6.1.1.4'

loop_
_geom_angle_atom_site_label_1
_geom_angle_atom_site_label_2
_geom_angle_atom_site_label_3
_geom_angle
C18 Rh1 C19 92.27(17)
C18 Rh1 C1 89.64(14)
C19 Rh1 C1 177.91(14)
C18 Rh1 Cl1 177.24(12)
C19 Rh1 Cl1 90.45(12)
C1 Rh1 Cl1 87.64(8)
C37 Rh2 C38 94.38(18)
C37 Rh2 C20 87.79(14)
C38 Rh2 C20 175.72(16)
C37 Rh2 Cl2 175.96(12)
C38 Rh2 Cl2 89.39(14)
C20 Rh2 Cl2 88.54(8)
C1 N1 C5 122.9(3)
C1 N1 C2 116.3(3)
C5 N1 C2 120.7(2)
C1 N2 C11 123.2(2)
C1 N2 C15 116.8(2)
C11 N2 C15 120.0(2)
C20 N3 C24 122.8(2)
C20 N3 C21 116.8(2)
C24 N3 C21 120.3(2)
C20 N4 C30 122.5(3)
C20 N4 C34 117.2(2)
C30 N4 C34 120.3(2)
N2 C1 N1 118.9(3)
N2 C1 Rh1 119.4(2)
N1 C1 Rh1 121.7(2)
N1 C2 C4 112.3(3)
N1 C2 C3 112.4(3)
C4 C2 C3 115.3(3)
C6 C5 N1 123.7(3)
C6 C5 C10 119.3(3)
N1 C5 C10 117.0(3)
C5 C6 C7 120.0(3)
C8 C7 C6 121.2(3)
C7 C8 C9 120.5(3)
C8 C9 C14 122.5(3)
C8 C9 C10 118.9(3)
C14 C9 C10 118.6(3)
C5 C10 C11 120.7(3)
C5 C10 C9 120.0(3)
C11 C10 C9 119.3(3)
C12 C11 C10 120.4(3)
C12 C11 N2 123.3(3)
C10 C11 N2 116.3(3)
C11 C12 C13 119.8(3)
C14 C13 C12 121.2(3)
C13 C14 C9 120.5(3)
N2 C15 C17 113.2(3)
N2 C15 C16 111.2(2)
C17 C15 C16 116.1(3)
O1 C18 Rh1 179.0(4)
O2 C19 Rh1 179.8(5)
N3 C20 N4 120.0(3)
N3 C20 Rh2 120.8(2)
N4 C20 Rh2 119.2(2)
N3 C21 C22 111.0(3)
N3 C21 C23 112.7(3)
C22 C21 C23 116.4(3)
C25 C24 C29 119.8(3)
C25 C24 N3 123.5(3)
C29 C24 N3 116.7(3)
C24 C25 C26 120.2(3)
C27 C26 C25 121.3(3)
C26 C27 C28 120.2(3)
C33 C28 C27 122.1(3)
C33 C28 C29 119.1(3)
C27 C28 C29 118.8(3)
C30 C29 C28 119.6(3)
C30 C29 C24 120.9(3)
C28 C29 C24 119.5(3)
C31 C30 C29 120.1(3)
C31 C30 N4 122.8(3)
C29 C30 N4 117.1(3)
C30 C31 C32 119.3(3)
C33 C32 C31 121.8(3)
C32 C33 C28 120.1(3)
N4 C34 C35 112.3(3)
N4 C34 C36 111.8(3)
C35 C34 C36 116.1(3)
O3 C37 Rh2 177.4(4)
O4 C38 Rh2 176.4(5)
C40 C39 C44 120.0
C39 C40 C41 120.0
C42 C41 C40 120.0
C43 C42 C41 120.0
C42 C43 C44 120.0
C43 C44 C39 120.0
C43 C44 C45 119.6(7)
C39 C44 C45 120.4(7)
C47 C46 C51 120.0
C48 C47 C46 120.0
C47 C48 C49 120.0
C48 C49 C50 120.0
C51 C50 C49 120.0
C50 C51 C46 120.0
C50 C51 C52 120.2(7)
C46 C51 C52 119.8(7)

loop_
_geom_bond_atom_site_label_1
_geom_bond_atom_site_label_2
_geom_bond_distance
Rh1 C18 1.876(5)
Rh1 C19 1.899(3)
Rh1 C1 2.090(3)
Rh1 Cl1 2.3539(10)
Rh2 C37 1.845(4)
Rh2 C38 1.908(4)
Rh2 C20 2.094(3)
Rh2 Cl2 2.3605(9)
N1 C1 1.351(4)
N1 C5 1.414(4)
N1 C2 1.503(4)
N2 C1 1.349(4)
N2 C11 1.423(4)
N2 C15 1.489(4)
N3 C20 1.341(4)
N3 C24 1.428(4)
N3 C21 1.494(4)
N4 C20 1.348(4)
N4 C30 1.426(4)
N4 C34 1.499(4)
O1 C18 1.041(5)
O2 C19 1.130(4)
O3 C37 1.113(5)
O4 C38 1.129(5)
C2 C4 1.518(6)
C2 C3 1.529(6)
C5 C6 1.386(4)
C5 C10 1.415(4)
C6 C7 1.412(5)
C7 C8 1.363(6)
C8 C9 1.403(5)
C9 C14 1.416(5)
C9 C10 1.426(4)
C10 C11 1.417(4)
C11 C12 1.375(4)
C12 C13 1.407(5)
C13 C14 1.365(5)
C15 C17 1.523(4)
C15 C16 1.533(4)
C21 C22 1.520(5)
C21 C23 1.525(5)
C24 C25 1.373(4)
C24 C29 1.418(4)
C25 C26 1.403(5)
C26 C27 1.359(6)
C27 C28 1.415(5)
C28 C33 1.411(5)
C28 C29 1.418(4)
C29 C30 1.412(4)
C30 C31 1.382(4)
C31 C32 1.412(5)
C32 C33 1.354(6)
C34 C35 1.518(5)
C34 C36 1.521(5)
C39 C40 1.3900
C39 C44 1.3900
C40 C41 1.3900
C41 C42 1.3900
C42 C43 1.3900
C43 C44 1.3900
C44 C45 1.426(15)
C46 C47 1.3900
C46 C51 1.3900
C47 C48 1.3900
C48 C49 1.3900
C49 C50 1.3900
C50 C51 1.3900
C51 C52 1.429(15)

loop_
_geom_torsion_atom_site_label_1
_geom_torsion_atom_site_label_2
_geom_torsion_atom_site_label_3
_geom_torsion_atom_site_label_4
_geom_torsion
C11 N2 C1 N1 -6.1(4)
C15 N2 C1 N1 173.4(3)
C11 N2 C1 Rh1 174.6(2)
C15 N2 C1 Rh1 -5.9(3)
C5 N1 C1 N2 -4.1(4)
C2 N1 C1 N2 176.5(3)
C5 N1 C1 Rh1 175.2(2)
C2 N1 C1 Rh1 -4.3(4)
C18 Rh1 C1 N2 -91.6(3)
C19 Rh1 C1 N2 64(4)
Cl1 Rh1 C1 N2 88.0(2)
C18 Rh1 C1 N1 89.2(3)
C19 Rh1 C1 N1 -115(4)
Cl1 Rh1 C1 N1 -91.3(2)
C1 N1 C2 C4 -120.6(3)
C5 N1 C2 C4 59.9(4)
C1 N1 C2 C3 107.3(3)
C5 N1 C2 C3 -72.1(4)
C1 N1 C5 C6 -171.5(3)
C2 N1 C5 C6 7.9(5)
C1 N1 C5 C10 9.7(5)
C2 N1 C5 C10 -170.9(3)
N1 C5 C6 C7 -176.7(3)
C10 C5 C6 C7 2.0(5)
C5 C6 C7 C8 1.1(6)
C6 C7 C8 C9 -2.2(6)
C7 C8 C9 C14 -178.9(4)
C7 C8 C9 C10 0.0(5)
C6 C5 C10 C11 175.6(3)
N1 C5 C10 C11 -5.5(4)
C6 C5 C10 C9 -4.1(5)
N1 C5 C10 C9 174.7(3)
C8 C9 C10 C5 3.1(5)
C14 C9 C10 C5 -177.9(3)
C8 C9 C10 C11 -176.7(3)
C14 C9 C10 C11 2.4(5)
C5 C10 C11 C12 176.4(3)
C9 C10 C11 C12 -3.8(5)
C5 C10 C11 N2 -3.5(4)
C9 C10 C11 N2 176.3(3)
C1 N2 C11 C12 -170.2(3)
C15 N2 C11 C12 10.3(5)
C1 N2 C11 C10 9.7(4)
C15 N2 C11 C10 -169.8(3)
C10 C11 C12 C13 1.8(5)
N2 C11 C12 C13 -178.3(3)
C11 C12 C13 C14 1.8(6)
C12 C13 C14 C9 -3.3(6)
C8 C9 C14 C13 -179.9(4)
C10 C9 C14 C13 1.1(5)
C1 N2 C15 C17 109.3(3)
C11 N2 C15 C17 -71.2(4)
C1 N2 C15 C16 -117.8(3)
C11 N2 C15 C16 61.7(4)
C19 Rh1 C18 O1 73(22)
C1 Rh1 C18 O1 -108(22)
Cl1 Rh1 C18 O1 -117(21)
C18 Rh1 C19 O2 32(100)
C1 Rh1 C19 O2 -124(100)
Cl1 Rh1 C19 O2 -148(100)
C24 N3 C20 N4 0.8(4)
C21 N3 C20 N4 -176.0(3)
C24 N3 C20 Rh2 -179.9(2)
C21 N3 C20 Rh2 3.3(3)
C30 N4 C20 N3 1.0(4)
C34 N4 C20 N3 -179.7(3)
C30 N4 C20 Rh2 -178.3(2)
C34 N4 C20 Rh2 1.0(3)
C37 Rh2 C20 N3 89.0(3)
C38 Rh2 C20 N3 -150(2)
Cl2 Rh2 C20 N3 -89.3(2)
C37 Rh2 C20 N4 -91.7(3)
C38 Rh2 C20 N4 29(2)
Cl2 Rh2 C20 N4 90.0(2)
C20 N3 C21 C22 110.8(3)
C24 N3 C21 C22 -66.1(4)
C20 N3 C21 C23 -116.6(3)
C24 N3 C21 C23 66.5(4)
C20 N3 C24 C25 177.5(3)
C21 N3 C24 C25 -5.8(4)
C20 N3 C24 C29 -2.8(4)
C21 N3 C24 C29 173.9(3)
C29 C24 C25 C26 -0.3(5)
N3 C24 C25 C26 179.4(3)
C24 C25 C26 C27 -2.0(6)
C25 C26 C27 C28 2.0(6)
C26 C27 C28 C33 179.1(3)
C26 C27 C28 C29 0.3(5)
C33 C28 C29 C30 -1.6(4)
C27 C28 C29 C30 177.3(3)
C33 C28 C29 C24 178.7(3)
C27 C28 C29 C24 -2.5(4)
C25 C24 C29 C30 -177.3(3)
N3 C24 C29 C30 3.0(4)
C25 C24 C29 C28 2.5(4)
N3 C24 C29 C28 -177.2(3)
C28 C29 C30 C31 -1.0(4)
C24 C29 C30 C31 178.7(3)
C28 C29 C30 N4 178.8(3)
C24 C29 C30 N4 -1.4(4)
C20 N4 C30 C31 179.2(3)
C34 N4 C30 C31 -0.1(4)
C20 N4 C30 C29 -0.7(4)
C34 N4 C30 C29 -180.0(3)
C29 C30 C31 C32 2.4(5)
N4 C30 C31 C32 -177.4(3)
C30 C31 C32 C33 -1.2(5)
C31 C32 C33 C28 -1.4(5)
C27 C28 C33 C32 -176.0(3)
C29 C28 C33 C32 2.8(5)
C20 N4 C34 C35 -114.8(3)
C30 N4 C34 C35 64.5(4)
C20 N4 C34 C36 112.6(3)
C30 N4 C34 C36 -68.0(4)
C38 Rh2 C37 O3 176(100)
C20 Rh2 C37 O3 -8(9)
Cl2 Rh2 C37 O3 17(11)
C37 Rh2 C38 O4 115(7)
C20 Rh2 C38 O4 -5(9)
Cl2 Rh2 C38 O4 -66(7)
C44 C39 C40 C41 0.0
C39 C40 C41 C42 0.0
C40 C41 C42 C43 0.0
C41 C42 C43 C44 0.0
C42 C43 C44 C39 0.0
C42 C43 C44 C45 -178.5(16)
C40 C39 C44 C43 0.0
C40 C39 C44 C45 178.5(16)
C51 C46 C47 C48 0.0
C46 C47 C48 C49 0.0
C47 C48 C49 C50 0.0
C48 C49 C50 C51 0.0
C49 C50 C51 C46 0.0
C49 C50 C51 C52 -177.9(15)
C47 C46 C51 C50 0.0
C47 C46 C51 C52 178.0(15)
